data_2228332
loop_
_publ_author_name
'Kumar, Raju Suresh'
'Osman, Hasnah'
'Abdul Rahim, Aisyah Saad'
'Hemamalini, Madhukar'
'Fun, Hoong-Kun'

_publ_section_title
;
 11-[(<i>E</i>)-Benzylidene]-14-hydroxy-8-phenyl-3,13-diazaheptacyclo[13.7.1.1^9,13^.0^2,9^.0^2,14^.0^3,7^.0^19,23^]tetracosa-1(22),15,17,19(23),20-pentaen-10-one
;
_journal_coeditor_code HB5701
_journal_issue 12
_journal_name_full 'Acta Crystallographica Section E'
_journal_page_first o3045
_journal_paper_doi 10.1107/S1600536810043874
_journal_volume 66
_journal_year 2010
_chemical_formula_iupac 'C35 H30 N2 O2'
_chemical_formula_moiety 'C35 H30 N2 O2'
_chemical_formula_sum 'C35 H30 N2 O2'
_chemical_formula_weight 510.61
_chemical_name_systematic
;
11-[(<i>E</i>)-Benzylidene]-14-hydroxy-8-phenyl-3,13-
diazaheptacyclo[13.7.1.1^9,13^.0^2,9^.0^2,14^.0^3,7^.0^19,23^]tetracosa-
1(22),15,17,19(23),20-pentaen-10-one
;
_space_group_IT_number 14
_symmetry_cell_setting monoclinic
_symmetry_space_group_name_Hall '-P 2ybc'
_symmetry_space_group_name_H-M 'P 1 21/c 1'
_atom_sites_solution_hydrogens geom
_atom_sites_solution_primary direct
_atom_sites_solution_secondary difmap
_audit_creation_method SHELXL97
_cell_angle_alpha 90.00
_cell_angle_beta 93.927(5)
_cell_angle_gamma 90.00
_cell_formula_units_Z 4
_cell_length_a 11.2264(19)
_cell_length_b 15.600(3)
_cell_length_c 15.031(3)
_cell_measurement_reflns_used 9930
_cell_measurement_temperature 100.00(10)
_cell_measurement_theta_max 35.37
_cell_measurement_theta_min 2.68
_cell_volume 2626.2(9)
_computing_cell_refinement 'SAINT (Bruker, 2009)'
_computing_data_collection 'APEX2 (Bruker, 2009)'
_computing_data_reduction 'SAINT (Bruker, 2009)'
_computing_molecular_graphics 'SHELXTL (Sheldrick, 2008)'
_computing_publication_material
;
SHELXTL (Sheldrick, 2008) and PLATON (Spek, 2009)
;
_computing_structure_refinement 'SHELXTL (Sheldrick, 2008)'
_computing_structure_solution 'SHELXTL (Sheldrick, 2008)'
_diffrn_ambient_temperature 100.00(10)
_diffrn_measured_fraction_theta_full 0.991
_diffrn_measured_fraction_theta_max 0.991
_diffrn_measurement_device_type 'Bruker APEXII DUO CCD'
_diffrn_measurement_method '\f and \w'
_diffrn_radiation_monochromator graphite
_diffrn_radiation_source 'fine-focus sealed tube'
_diffrn_radiation_type MoK\a
_diffrn_radiation_wavelength 0.71073
_diffrn_reflns_av_R_equivalents 0.0268
_diffrn_reflns_av_sigmaI/netI 0.0276
_diffrn_reflns_limit_h_max 17
_diffrn_reflns_limit_h_min -18
_diffrn_reflns_limit_k_max 25
_diffrn_reflns_limit_k_min -25
_diffrn_reflns_limit_l_max 24
_diffrn_reflns_limit_l_min -24
_diffrn_reflns_number 44214
_diffrn_reflns_theta_full 35.44
_diffrn_reflns_theta_max 35.44
_diffrn_reflns_theta_min 1.88
_diffrn_standards_number 0
_exptl_absorpt_coefficient_mu 0.080
_exptl_absorpt_correction_T_max 0.991
_exptl_absorpt_correction_T_min 0.961
_exptl_absorpt_correction_type multi-scan
_exptl_absorpt_process_details '(SADABS; Bruker, 2009)'
_exptl_crystal_colour colourless
_exptl_crystal_density_diffrn 1.291
_exptl_crystal_density_method 'not measured'
_exptl_crystal_description plate
_exptl_crystal_F_000 1080
_exptl_crystal_size_max 0.50
_exptl_crystal_size_mid 0.39
_exptl_crystal_size_min 0.12
_refine_diff_density_max 0.556
_refine_diff_density_min -0.428
_refine_ls_extinction_method none
_refine_ls_goodness_of_fit_ref 1.098
_refine_ls_hydrogen_treatment mixed
_refine_ls_matrix_type full
_refine_ls_number_parameters 366
_refine_ls_number_reflns 11860
_refine_ls_number_restraints 0
_refine_ls_restrained_S_all 1.098
_refine_ls_R_factor_all 0.0582
_refine_ls_R_factor_gt 0.0459
_refine_ls_shift/su_max 0.001
_refine_ls_shift/su_mean 0.000
_refine_ls_structure_factor_coef Fsqd
_refine_ls_weighting_details 'calc w = 1/[\s^2^(Fo^2^)+(0.0795P)^2^+0.4943P] where P=(Fo^2^+2Fc^2^)/3'
_refine_ls_weighting_scheme calc
_refine_ls_wR_factor_gt 0.1286
_refine_ls_wR_factor_ref 0.1445
_reflns_number_gt 9771
_reflns_number_total 11860
_reflns_threshold_expression I>2\s(I)
_cod_data_source_file hb5701.cif
_cod_data_source_block I
_cod_original_cell_volume 2626.2(8)
_cod_original_sg_symbol_H-M 'P 21/c'
_cod_database_code 2228332
_cod_database_fobs_code 2228332

loop_
_symmetry_equiv_pos_as_xyz
'x, y, z'
'-x, y+1/2, -z+1/2'
'-x, -y, -z'
'x, -y-1/2, z-1/2'

loop_
_atom_site_type_symbol
_atom_site_label
_atom_site_fract_x
_atom_site_fract_y
_atom_site_fract_z
_atom_site_U_iso_or_equiv
_atom_site_adp_type
_atom_site_calc_flag
_atom_site_refinement_flags
_atom_site_occupancy
_atom_site_disorder_assembly
_atom_site_disorder_group
O O1 -0.17017(5) 0.82679(4) 1.03805(4) 0.01641(11) Uani d . 1 . .
O O2 0.08100(6) 0.56861(4) 0.87384(4) 0.01734(11) Uani d . 1 . .
N N1 0.08145(6) 0.63805(4) 1.01254(4) 0.01357(11) Uani d . 1 . .
N N2 -0.13097(6) 0.63195(4) 0.83198(4) 0.01472(12) Uani d . 1 A .
C C1 0.22693(8) 0.98132(6) 1.04040(7) 0.02372(17) Uani d . 1 . .
H H1A 0.1715 1.0100 1.0024 0.028 Uiso calc R 1 . .
C C2 0.34217(9) 1.01357(7) 1.05405(8) 0.0296(2) Uani d . 1 . .
H H2A 0.3638 1.0632 1.0249 0.035 Uiso calc R 1 . .
C C3 0.42518(9) 0.97128(8) 1.11159(8) 0.0305(2) Uani d . 1 . .
H H3A 0.5029 0.9919 1.1199 0.037 Uiso calc R 1 . .
C C4 0.39160(9) 0.89812(7) 1.15656(7) 0.02777(19) Uani d . 1 . .
H H4A 0.4465 0.8707 1.1960 0.033 Uiso calc R 1 . .
C C5 0.27640(8) 0.86573(6) 1.14284(6) 0.02156(16) Uani d . 1 . .
H H5A 0.2545 0.8170 1.1734 0.026 Uiso calc R 1 . .
C C6 0.19310(7) 0.90631(5) 1.08312(5) 0.01729(14) Uani d . 1 . .
C C7 0.07160(7) 0.87336(5) 1.06380(5) 0.01624(13) Uani d . 1 . .
H H7A 0.0115 0.9142 1.0555 0.019 Uiso calc R 1 . .
C C8 0.03709(7) 0.79064(5) 1.05664(5) 0.01353(12) Uani d . 1 . .
C C9 -0.09132(7) 0.77452(5) 1.02769(4) 0.01271(12) Uani d . 1 . .
C C10 -0.11593(6) 0.68998(5) 0.98022(4) 0.01195(12) Uani d . 1 A .
C C11 -0.04233(7) 0.61895(5) 1.03138(5) 0.01437(13) Uani d . 1 . .
H H11A -0.0526 0.6218 1.0949 0.017 Uiso calc R 1 . .
H H11B -0.0658 0.5625 1.0097 0.017 Uiso calc R 1 . .
C C12 0.12122(7) 0.71385(5) 1.06502(5) 0.01484(13) Uani d . 1 . .
H H12A 0.1987 0.7314 1.0466 0.018 Uiso calc R 1 . .
H H12B 0.1314 0.6975 1.1273 0.018 Uiso calc R 1 . .
C C13 -0.05607(6) 0.69047(5) 0.88921(4) 0.01160(12) Uani d . 1 . .
C C14 -0.02779(7) 0.77725(5) 0.85018(4) 0.01251(12) Uani d . 1 . .
C C15 -0.09918(7) 0.84537(5) 0.82280(5) 0.01555(13) Uani d . 1 . .
H H15A -0.1814 0.8428 0.8269 0.019 Uiso calc R 1 . .
C C16 -0.04540(8) 0.91968(5) 0.78807(5) 0.01880(14) Uani d . 1 . .
H H16A -0.0936 0.9656 0.7692 0.023 Uiso calc R 1 . .
C C17 0.07616(8) 0.92554(5) 0.78155(6) 0.02024(15) Uani d . 1 . .
H H17A 0.1085 0.9744 0.7573 0.024 Uiso calc R 1 . .
C C18 0.15253(8) 0.85727(5) 0.81173(5) 0.01741(14) Uani d . 1 . .
C C19 0.27885(8) 0.85440(6) 0.81185(6) 0.02362(17) Uani d . 1 . .
H H19A 0.3199 0.9005 0.7894 0.028 Uiso calc R 1 . .
C C20 0.34140(8) 0.78384(7) 0.84497(7) 0.02464(17) Uani d . 1 . .
H H20A 0.4241 0.7835 0.8440 0.030 Uiso calc R 1 . .
C C21 0.28357(7) 0.71167(6) 0.88052(6) 0.01966(15) Uani d . 1 . .
H H21A 0.3274 0.6650 0.9032 0.024 Uiso calc R 1 . .
C C22 0.16109(7) 0.71277(5) 0.88051(5) 0.01407(12) Uani d . 1 . .
C C23 0.07360(6) 0.64942(5) 0.91446(5) 0.01248(12) Uani d . 1 . .
C C24 0.09706(7) 0.78439(5) 0.84559(5) 0.01361(12) Uani d . 1 . .
C C25 -0.16597(7) 0.65570(5) 0.73850(5) 0.01698(14) Uani d . 1 . .
H H25A -0.1511 0.6088 0.6984 0.020 Uiso calc PR 0.670(3) A 1
H H25B -0.1220 0.7057 0.7207 0.020 Uiso calc PR 0.670(3) A 1
H H25C -0.1085 0.6350 0.6992 0.020 Uiso d PR 0.330(3) A 2
H H25D -0.1727 0.7168 0.7321 0.020 Uiso d PR 0.330(3) A 2
C C26A -0.29771(12) 0.67498(9) 0.73760(9) 0.0215(3) Uani d P 0.670(3) A 1
H H26A -0.3112 0.7338 0.7553 0.026 Uiso calc PR 0.670(3) A 1
H H26B -0.3366 0.6655 0.6788 0.026 Uiso calc PR 0.670(3) A 1
C C26B -0.2896(2) 0.61090(17) 0.71830(17) 0.0182(6) Uani d P 0.330(3) A 2
H H26C -0.3382 0.6421 0.6734 0.022 Uiso calc PR 0.330(3) A 2
H H26D -0.2796 0.5524 0.6982 0.022 Uiso calc PR 0.330(3) A 2
C C27 -0.34291(9) 0.61299(8) 0.80440(6) 0.02674(19) Uani d . 1 . .
H H27A -0.3591 0.5573 0.7775 0.032 Uiso calc PR 0.670(3) A 1
H H27B -0.4152 0.6343 0.8286 0.032 Uiso calc PR 0.670(3) A 1
H H27C -0.3963 0.5654 0.8092 0.032 Uiso d PR 0.330(3) A 2
H H27D -0.3870 0.6651 0.8107 0.032 Uiso d PR 0.330(3) A 2
C C28 -0.24037(8) 0.60765(6) 0.87702(5) 0.01829(14) Uani d . 1 A .
H H28A -0.2329 0.5491 0.9003 0.022 Uiso calc R 1 . .
C C29 -0.24766(7) 0.67195(5) 0.95408(5) 0.01499(13) Uani d . 1 . .
H H29A -0.2825 0.7249 0.9287 0.018 Uiso calc R 1 A .
C C30 -0.32410(7) 0.64389(6) 1.02785(6) 0.01837(14) Uani d . 1 A .
C C31 -0.41977(9) 0.69454(7) 1.04970(9) 0.0308(2) Uani d . 1 . .
H H31A -0.4363 0.7452 1.0186 0.037 Uiso calc R 1 A .
C C32 -0.49117(13) 0.67017(9) 1.11779(12) 0.0489(4) Uani d . 1 A .
H H32A -0.5564 0.7036 1.1306 0.059 Uiso calc R 1 . .
C C33 -0.46481(14) 0.59586(9) 1.16659(11) 0.0487(4) Uani d . 1 . .
H H33A -0.5104 0.5809 1.2136 0.058 Uiso calc R 1 A .
C C34 -0.37055(11) 0.54436(8) 1.14494(8) 0.0341(2) Uani d . 1 A .
H H34A -0.3530 0.4945 1.1771 0.041 Uiso calc R 1 . .
C C35 -0.30215(8) 0.56737(6) 1.07490(6) 0.02335(17) Uani d . 1 . .
H H35A -0.2410 0.5314 1.0591 0.028 Uiso calc R 1 A .
H H1O2 0.0112(16) 0.5609(11) 0.8451(11) 0.041(4) Uiso d . 1 . .

loop_
_atom_site_aniso_label
_atom_site_aniso_U_11
_atom_site_aniso_U_22
_atom_site_aniso_U_33
_atom_site_aniso_U_12
_atom_site_aniso_U_13
_atom_site_aniso_U_23
O1 0.0155(2) 0.0171(3) 0.0168(2) 0.0037(2) 0.00198(18) -0.00054(19)
O2 0.0203(3) 0.0111(2) 0.0206(2) 0.0022(2) 0.0013(2) -0.00293(19)
N1 0.0143(3) 0.0133(3) 0.0130(2) 0.0012(2) 0.00077(19) 0.0022(2)
N2 0.0183(3) 0.0137(3) 0.0118(2) -0.0034(2) -0.0016(2) 0.0009(2)
C1 0.0191(3) 0.0191(4) 0.0326(4) -0.0010(3) -0.0010(3) 0.0005(3)
C2 0.0227(4) 0.0256(4) 0.0404(5) -0.0068(3) 0.0019(4) -0.0011(4)
C3 0.0177(4) 0.0324(5) 0.0409(5) -0.0049(4) -0.0014(3) -0.0099(4)
C4 0.0200(4) 0.0298(5) 0.0321(4) 0.0006(3) -0.0086(3) -0.0081(4)
C5 0.0203(4) 0.0218(4) 0.0217(3) 0.0003(3) -0.0058(3) -0.0034(3)
C6 0.0152(3) 0.0164(3) 0.0200(3) 0.0005(3) -0.0006(2) -0.0036(3)
C7 0.0147(3) 0.0164(3) 0.0175(3) 0.0013(2) -0.0001(2) -0.0020(2)
C8 0.0137(3) 0.0159(3) 0.0110(2) 0.0015(2) 0.0001(2) -0.0005(2)
C9 0.0142(3) 0.0141(3) 0.0098(2) 0.0008(2) 0.0010(2) 0.0013(2)
C10 0.0121(3) 0.0125(3) 0.0114(2) 0.0001(2) 0.0016(2) 0.0025(2)
C11 0.0151(3) 0.0142(3) 0.0140(3) 0.0013(2) 0.0019(2) 0.0043(2)
C12 0.0151(3) 0.0161(3) 0.0130(3) 0.0022(2) -0.0015(2) 0.0004(2)
C13 0.0136(3) 0.0103(3) 0.0109(2) -0.0005(2) 0.0008(2) 0.0011(2)
C14 0.0163(3) 0.0108(3) 0.0105(2) -0.0006(2) 0.0017(2) 0.0011(2)
C15 0.0196(3) 0.0126(3) 0.0145(3) 0.0010(3) 0.0015(2) 0.0025(2)
C16 0.0274(4) 0.0122(3) 0.0170(3) 0.0005(3) 0.0023(3) 0.0032(2)
C17 0.0283(4) 0.0135(3) 0.0193(3) -0.0046(3) 0.0044(3) 0.0032(3)
C18 0.0217(3) 0.0147(3) 0.0163(3) -0.0046(3) 0.0048(3) 0.0007(2)
C19 0.0218(4) 0.0227(4) 0.0273(4) -0.0073(3) 0.0087(3) 0.0021(3)
C20 0.0174(3) 0.0276(4) 0.0299(4) -0.0039(3) 0.0080(3) 0.0006(3)
C21 0.0154(3) 0.0216(4) 0.0224(3) 0.0003(3) 0.0048(3) 0.0000(3)
C22 0.0149(3) 0.0139(3) 0.0137(3) -0.0007(2) 0.0033(2) -0.0005(2)
C23 0.0139(3) 0.0107(3) 0.0130(3) 0.0011(2) 0.0017(2) 0.0004(2)
C24 0.0167(3) 0.0127(3) 0.0117(3) -0.0017(2) 0.0033(2) 0.0001(2)
C25 0.0201(3) 0.0179(3) 0.0125(3) -0.0013(3) -0.0019(2) 0.0005(2)
C26A 0.0201(6) 0.0247(6) 0.0188(5) 0.0008(5) -0.0056(4) 0.0012(4)
C26B 0.0161(10) 0.0180(11) 0.0195(10) -0.0012(8) -0.0047(8) -0.0021(8)
C27 0.0202(4) 0.0373(5) 0.0221(4) -0.0118(4) -0.0034(3) -0.0006(3)
C28 0.0199(3) 0.0182(3) 0.0166(3) -0.0075(3) -0.0004(2) 0.0017(3)
C29 0.0131(3) 0.0144(3) 0.0173(3) -0.0014(2) 0.0004(2) 0.0038(2)
C30 0.0142(3) 0.0175(3) 0.0240(3) -0.0006(3) 0.0051(3) 0.0033(3)
C31 0.0219(4) 0.0220(4) 0.0503(6) 0.0045(3) 0.0163(4) 0.0079(4)
C32 0.0400(6) 0.0308(6) 0.0813(10) 0.0099(5) 0.0427(7) 0.0110(6)
C33 0.0506(7) 0.0319(6) 0.0694(9) 0.0048(5) 0.0468(7) 0.0116(6)
C34 0.0356(5) 0.0275(5) 0.0420(5) 0.0024(4) 0.0236(5) 0.0128(4)
C35 0.0209(4) 0.0215(4) 0.0291(4) 0.0019(3) 0.0114(3) 0.0082(3)

loop_
_atom_type_symbol
_atom_type_description
_atom_type_scat_dispersion_real
_atom_type_scat_dispersion_imag
_atom_type_scat_source
C C 0.0033 0.0016 'International Tables Vol C Tables 4.2.6.8 and 6.1.1.4'
H H 0.0000 0.0000 'International Tables Vol C Tables 4.2.6.8 and 6.1.1.4'
N N 0.0061 0.0033 'International Tables Vol C Tables 4.2.6.8 and 6.1.1.4'
O O 0.0106 0.0060 'International Tables Vol C Tables 4.2.6.8 and 6.1.1.4'

loop_
_geom_angle_atom_site_label_1
_geom_angle_atom_site_label_2
_geom_angle_atom_site_label_3
_geom_angle_site_symmetry_1
_geom_angle_site_symmetry_3
_geom_angle
_geom_angle_publ_flag
C23 O2 H1O2 . . 105.1(11) ?
C11 N1 C12 . . 108.40(6) ?
C11 N1 C23 . . 102.93(6) ?
C12 N1 C23 . . 115.58(6) ?
C13 N2 C25 . . 120.12(6) ?
C13 N2 C28 . . 110.27(6) ?
C25 N2 C28 . . 108.73(6) ?
C2 C1 C6 . . 120.92(9) ?
C2 C1 H1A . . 119.5 ?
C6 C1 H1A . . 119.5 ?
C1 C2 C3 . . 119.76(10) ?
C1 C2 H2A . . 120.1 ?
C3 C2 H2A . . 120.1 ?
C4 C3 C2 . . 119.86(9) ?
C4 C3 H3A . . 120.1 ?
C2 C3 H3A . . 120.1 ?
C5 C4 C3 . . 120.40(9) ?
C5 C4 H4A . . 119.8 ?
C3 C4 H4A . . 119.8 ?
C4 C5 C6 . . 120.24(9) ?
C4 C5 H5A . . 119.9 ?
C6 C5 H5A . . 119.9 ?
C1 C6 C5 . . 118.76(8) ?
C1 C6 C7 . . 118.66(8) ?
C5 C6 C7 . . 122.58(8) ?
C8 C7 C6 . . 127.48(7) ?
C8 C7 H7A . . 116.3 ?
C6 C7 H7A . . 116.3 ?
C7 C8 C9 . . 116.67(7) ?
C7 C8 C12 . . 124.86(7) ?
C9 C8 C12 . . 118.05(7) ?
O1 C9 C8 . . 122.84(7) ?
O1 C9 C10 . . 122.04(7) ?
C8 C9 C10 . . 115.05(6) ?
C9 C10 C29 . . 115.01(6) ?
C9 C10 C11 . . 108.29(6) ?
C29 C10 C11 . . 117.89(6) ?
C9 C10 C13 . . 109.39(6) ?
C29 C10 C13 . . 103.99(6) ?
C11 C10 C13 . . 100.97(6) ?
N1 C11 C10 . . 103.78(6) ?
N1 C11 H11A . . 111.0 ?
C10 C11 H11A . . 111.0 ?
N1 C11 H11B . . 111.0 ?
C10 C11 H11B . . 111.0 ?
H11A C11 H11B . . 109.0 ?
N1 C12 C8 . . 115.01(6) ?
N1 C12 H12A . . 108.5 ?
C8 C12 H12A . . 108.5 ?
N1 C12 H12B . . 108.5 ?
C8 C12 H12B . . 108.5 ?
H12A C12 H12B . . 107.5 ?
N2 C13 C14 . . 116.88(6) ?
N2 C13 C10 . . 104.16(6) ?
C14 C13 C10 . . 117.12(6) ?
N2 C13 C23 . . 111.14(6) ?
C14 C13 C23 . . 103.65(6) ?
C10 C13 C23 . . 103.13(5) ?
C15 C14 C24 . . 118.93(7) ?
C15 C14 C13 . . 132.16(7) ?
C24 C14 C13 . . 108.89(6) ?
C14 C15 C16 . . 119.05(8) ?
C14 C15 H15A . . 120.5 ?
C16 C15 H15A . . 120.5 ?
C17 C16 C15 . . 121.83(8) ?
C17 C16 H16A . . 119.1 ?
C15 C16 H16A . . 119.1 ?
C16 C17 C18 . . 120.41(7) ?
C16 C17 H17A . . 119.8 ?
C18 C17 H17A . . 119.8 ?
C24 C18 C19 . . 116.15(8) ?
C24 C18 C17 . . 116.62(8) ?
C19 C18 C17 . . 127.22(8) ?
C20 C19 C18 . . 120.63(8) ?
C20 C19 H19A . . 119.7 ?
C18 C19 H19A . . 119.7 ?
C19 C20 C21 . . 122.20(8) ?
C19 C20 H20A . . 118.9 ?
C21 C20 H20A . . 118.9 ?
C22 C21 C20 . . 118.18(8) ?
C22 C21 H21A . . 120.9 ?
C20 C21 H21A . . 120.9 ?
C21 C22 C24 . . 119.61(7) ?
C21 C22 C23 . . 131.81(7) ?
C24 C22 C23 . . 108.56(6) ?
O2 C23 N1 . . 108.88(6) ?
O2 C23 C22 . . 112.45(6) ?
N1 C23 C22 . . 114.82(6) ?
O2 C23 C13 . . 109.47(6) ?
N1 C23 C13 . . 105.85(5) ?
C22 C23 C13 . . 105.00(6) ?
C18 C24 C22 . . 123.19(7) ?
C18 C24 C14 . . 123.10(7) ?
C22 C24 C14 . . 113.68(7) ?
N2 C25 C26A . . 104.76(7) ?
N2 C25 C26B . . 104.28(11) ?
C26A C25 C26B . . 39.77(11) ?
N2 C25 H25A . . 110.8 ?
C26A C25 H25A . . 110.8 ?
C26B C25 H25A . . 74.3 ?
N2 C25 H25B . . 110.8 ?
C26A C25 H25B . . 110.8 ?
C26B C25 H25B . . 140.1 ?
H25A C25 H25B . . 108.9 ?
N2 C25 H25C . . 110.8 ?
C26A C25 H25C . . 139.6 ?
C26B C25 H25C . . 110.8 ?
H25A C25 H25C . . 38.1 ?
H25B C25 H25C . . 74.0 ?
N2 C25 H25D . . 110.9 ?
C26A C25 H25D . . 74.4 ?
C26B C25 H25D . . 111.2 ?
H25A C25 H25D . . 134.7 ?
H25B C25 H25D . . 38.2 ?
H25C C25 H25D . . 108.9 ?
C27 C26A C25 . . 103.94(9) ?
C27 C26A H25D . . 130.6 ?
C25 C26A H25D . . 36.5 ?
C27 C26A H26A . . 111.0 ?
C25 C26A H26A . . 111.0 ?
H25D C26A H26A . . 77.1 ?
C27 C26A H26B . . 111.0 ?
C25 C26A H26B . . 111.0 ?
H25D C26A H26B . . 111.6 ?
H26A C26A H26B . . 109.0 ?
C27 C26A H27D . . 36.6 ?
C25 C26A H27D . . 131.1 ?
H25D C26A H27D . . 135.4 ?
H26A C26A H27D . . 77.2 ?
H26B C26A H27D . . 111.0 ?
C27 C26B C25 . . 103.27(15) ?
C27 C26B H26C . . 111.1 ?
C25 C26B H26C . . 111.1 ?
C27 C26B H26D . . 111.1 ?
C25 C26B H26D . . 111.1 ?
H26C C26B H26D . . 109.1 ?
C26B C27 C26A . . 41.24(12) ?
C26B C27 C28 . . 107.20(12) ?
C26A C27 C28 . . 103.80(8) ?
C26B C27 H27A . . 71.8 ?
C26A C27 H27A . . 111.0 ?
C28 C27 H27A . . 111.0 ?
C26B C27 H27B . . 137.9 ?
C26A C27 H27B . . 111.0 ?
C28 C27 H27B . . 111.0 ?
H27A C27 H27B . . 109.0 ?
C26B C27 H27C . . 110.1 ?
C26A C27 H27C . . 141.9 ?
C28 C27 H27C . . 110.3 ?
H27A C27 H27C . . 40.5 ?
H27B C27 H27C . . 72.2 ?
C26B C27 H27D . . 110.5 ?
C26A C27 H27D . . 73.8 ?
C28 C27 H27D . . 110.1 ?
H27A C27 H27D . . 135.7 ?
H27B C27 H27D . . 39.0 ?
H27C C27 H27D . . 108.5 ?
N2 C28 C27 . . 105.34(7) ?
N2 C28 C29 . . 105.30(6) ?
C27 C28 C29 . . 115.11(8) ?
N2 C28 H28A . . 110.3 ?
C27 C28 H28A . . 110.3 ?
C29 C28 H28A . . 110.3 ?
C30 C29 C10 . . 116.86(6) ?
C30 C29 C28 . . 115.17(7) ?
C10 C29 C28 . . 102.30(6) ?
C30 C29 H29A . . 107.3 ?
C10 C29 H29A . . 107.3 ?
C28 C29 H29A . . 107.3 ?
C31 C30 C35 . . 118.49(8) ?
C31 C30 C29 . . 119.66(8) ?
C35 C30 C29 . . 121.85(7) ?
C30 C31 C32 . . 120.68(10) ?
C30 C31 H31A . . 119.7 ?
C32 C31 H31A . . 119.7 ?
C33 C32 C31 . . 120.06(10) ?
C33 C32 H32A . . 120.0 ?
C31 C32 H32A . . 120.0 ?
C34 C33 C32 . . 119.82(10) ?
C34 C33 H33A . . 120.1 ?
C32 C33 H33A . . 120.1 ?
C33 C34 C35 . . 119.88(10) ?
C33 C34 H34A . . 120.1 ?
C35 C34 H34A . . 120.1 ?
C34 C35 C30 . . 120.96(9) ?
C34 C35 H35A . . 119.5 ?
C30 C35 H35A . . 119.5 ?

loop_
_geom_bond_atom_site_label_1
_geom_bond_atom_site_label_2
_geom_bond_site_symmetry_2
_geom_bond_distance
_geom_bond_publ_flag
O1 C9 . 1.2213(9) ?
O2 C23 . 1.4056(9) ?
O2 H1O2 . 0.877(18) ?
N1 C11 . 1.4677(10) ?
N1 C12 . 1.4737(10) ?
N1 C23 . 1.4814(10) ?
N2 C13 . 1.4768(10) ?
N2 C25 . 1.4800(10) ?
N2 C28 . 1.4914(11) ?
C1 C2 . 1.3901(13) ?
C1 C6 . 1.3998(13) ?
C1 H1A . 0.9300 ?
C2 C3 . 1.3932(16) ?
C2 H2A . 0.9300 ?
C3 C4 . 1.3917(17) ?
C3 H3A . 0.9300 ?
C4 C5 . 1.3906(13) ?
C4 H4A . 0.9300 ?
C5 C6 . 1.4022(12) ?
C5 H5A . 0.9300 ?
C6 C7 . 1.4679(11) ?
C7 C8 . 1.3497(12) ?
C7 H7A . 0.9300 ?
C8 C9 . 1.4982(11) ?
C8 C12 . 1.5253(11) ?
C9 C10 . 1.5158(11) ?
C10 C29 . 1.5299(11) ?
C10 C11 . 1.5540(10) ?
C10 C13 . 1.5650(10) ?
C11 H11A . 0.9700 ?
C11 H11B . 0.9700 ?
C12 H12A . 0.9700 ?
C12 H12B . 0.9700 ?
C13 C14 . 1.5178(10) ?
C13 C23 . 1.6117(11) ?
C14 C15 . 1.3769(11) ?
C14 C24 . 1.4124(11) ?
C15 C16 . 1.4226(12) ?
C15 H15A . 0.9300 ?
C16 C17 . 1.3779(13) ?
C16 H16A . 0.9300 ?
C17 C18 . 1.4218(13) ?
C17 H17A . 0.9300 ?
C18 C24 . 1.4082(11) ?
C18 C19 . 1.4188(13) ?
C19 C20 . 1.3801(15) ?
C19 H19A . 0.9300 ?
C20 C21 . 1.4222(13) ?
C20 H20A . 0.9300 ?
C21 C22 . 1.3751(11) ?
C21 H21A . 0.9300 ?
C22 C24 . 1.4103(11) ?
C22 C23 . 1.5068(11) ?
C25 C26A . 1.5083(16) ?
C25 C26B . 1.565(3) ?
C25 H25A . 0.9700 ?
C25 H25B . 0.9700 ?
C25 H25C . 0.9600 ?
C25 H25D . 0.9600 ?
C26A C27 . 1.5068(17) ?
C26A H25D . 1.5542 ?
C26A H26A . 0.9700 ?
C26A H26B . 0.9700 ?
C26A H27D . 1.5449 ?
C26B C27 . 1.463(3) ?
C26B H26C . 0.9700 ?
C26B H26D . 0.9700 ?
C27 C28 . 1.5334(12) ?
C27 H27A . 0.9700 ?
C27 H27B . 0.9700 ?
C27 H27C . 0.9600 ?
C27 H27D . 0.9600 ?
C28 C29 . 1.5387(12) ?
C28 H28A . 0.9800 ?
C29 C30 . 1.5125(11) ?
C29 H29A . 0.9800 ?
C30 C31 . 1.3907(13) ?
C30 C35 . 1.4009(12) ?
C31 C32 . 1.3953(16) ?
C31 H31A . 0.9300 ?
C32 C33 . 1.393(2) ?
C32 H32A . 0.9300 ?
C33 C34 . 1.3850(17) ?
C33 H33A . 0.9300 ?
C34 C35 . 1.3918(13) ?
C34 H34A . 0.9300 ?
C35 H35A . 0.9300 ?

loop_
_geom_hbond_atom_site_label_D
_geom_hbond_atom_site_label_H
_geom_hbond_atom_site_label_A
_geom_hbond_site_symmetry_A
_geom_hbond_distance_DH
_geom_hbond_distance_HA
_geom_hbond_distance_DA
_geom_hbond_angle_DHA
_geom_hbond_publ_flag
O2 H1O2 N2 . 0.877(18) 1.942(18) 2.6134(11) 132.2(15) yes
C35 H35A O2 3_567 0.93 2.54 3.3159(13) 142 yes

loop_
_geom_torsion_atom_site_label_1
_geom_torsion_atom_site_label_2
_geom_torsion_atom_site_label_3
_geom_torsion_atom_site_label_4
_geom_torsion_site_symmetry_1
_geom_torsion_site_symmetry_2
_geom_torsion_site_symmetry_3
_geom_torsion_site_symmetry_4
_geom_torsion
_geom_torsion_publ_flag
C6 C1 C2 C3 . . . . -0.56(16) ?
C1 C2 C3 C4 . . . . -1.41(17) ?
C2 C3 C4 C5 . . . . 1.53(16) ?
C3 C4 C5 C6 . . . . 0.32(15) ?
C2 C1 C6 C5 . . . . 2.38(14) ?
C2 C1 C6 C7 . . . . -177.78(9) ?
C4 C5 C6 C1 . . . . -2.26(13) ?
C4 C5 C6 C7 . . . . 177.92(8) ?
C1 C6 C7 C8 . . . . 143.04(9) ?
C5 C6 C7 C8 . . . . -37.13(13) ?
C6 C7 C8 C9 . . . . -174.29(7) ?
C6 C7 C8 C12 . . . . -1.87(13) ?
C7 C8 C9 O1 . . . . -24.09(10) ?
C12 C8 C9 O1 . . . . 162.95(7) ?
C7 C8 C9 C10 . . . . 153.03(7) ?
C12 C8 C9 C10 . . . . -19.93(9) ?
O1 C9 C10 C29 . . . . -5.24(10) ?
C8 C9 C10 C29 . . . . 177.62(6) ?
O1 C9 C10 C11 . . . . -139.50(7) ?
C8 C9 C10 C11 . . . . 43.36(8) ?
O1 C9 C10 C13 . . . . 111.30(8) ?
C8 C9 C10 C13 . . . . -65.84(7) ?
C12 N1 C11 C10 . . . . 74.18(7) ?
C23 N1 C11 C10 . . . . -48.73(7) ?
C9 C10 C11 N1 . . . . -70.69(7) ?
C29 C10 C11 N1 . . . . 156.57(6) ?
C13 C10 C11 N1 . . . . 44.16(7) ?
C11 N1 C12 C8 . . . . -50.47(8) ?
C23 N1 C12 C8 . . . . 64.41(8) ?
C7 C8 C12 N1 . . . . -149.86(7) ?
C9 C8 C12 N1 . . . . 22.46(9) ?
C25 N2 C13 C14 . . . . 5.38(10) ?
C28 N2 C13 C14 . . . . -122.22(7) ?
C25 N2 C13 C10 . . . . 136.30(7) ?
C28 N2 C13 C10 . . . . 8.70(8) ?
C25 N2 C13 C23 . . . . -113.28(7) ?
C28 N2 C13 C23 . . . . 119.12(7) ?
C9 C10 C13 N2 . . . . -152.17(6) ?
C29 C10 C13 N2 . . . . -28.84(7) ?
C11 C10 C13 N2 . . . . 93.80(6) ?
C9 C10 C13 C14 . . . . -21.40(8) ?
C29 C10 C13 C14 . . . . 101.93(7) ?
C11 C10 C13 C14 . . . . -135.42(6) ?
C9 C10 C13 C23 . . . . 91.67(6) ?
C29 C10 C13 C23 . . . . -145.00(6) ?
C11 C10 C13 C23 . . . . -22.35(7) ?
N2 C13 C14 C15 . . . . 63.31(10) ?
C10 C13 C14 C15 . . . . -61.28(10) ?
C23 C13 C14 C15 . . . . -174.06(8) ?
N2 C13 C14 C24 . . . . -118.39(7) ?
C10 C13 C14 C24 . . . . 117.01(7) ?
C23 C13 C14 C24 . . . . 4.23(7) ?
C24 C14 C15 C16 . . . . 2.02(11) ?
C13 C14 C15 C16 . . . . -179.82(7) ?
C14 C15 C16 C17 . . . . -0.37(12) ?
C15 C16 C17 C18 . . . . -1.50(13) ?
C16 C17 C18 C24 . . . . 1.59(12) ?
C16 C17 C18 C19 . . . . -178.19(8) ?
C24 C18 C19 C20 . . . . -0.95(13) ?
C17 C18 C19 C20 . . . . 178.83(9) ?
C18 C19 C20 C21 . . . . -0.31(15) ?
C19 C20 C21 C22 . . . . 0.76(14) ?
C20 C21 C22 C24 . . . . 0.09(12) ?
C20 C21 C22 C23 . . . . -178.21(8) ?
C11 N1 C23 O2 . . . . -84.67(7) ?
C12 N1 C23 O2 . . . . 157.36(6) ?
C11 N1 C23 C22 . . . . 148.26(6) ?
C12 N1 C23 C22 . . . . 30.29(9) ?
C11 N1 C23 C13 . . . . 32.94(7) ?
C12 N1 C23 C13 . . . . -85.03(7) ?
C21 C22 C23 O2 . . . . -59.02(11) ?
C24 C22 C23 O2 . . . . 122.53(7) ?
C21 C22 C23 N1 . . . . 66.21(11) ?
C24 C22 C23 N1 . . . . -112.24(7) ?
C21 C22 C23 C13 . . . . -177.98(8) ?
C24 C22 C23 C13 . . . . 3.58(7) ?
N2 C13 C23 O2 . . . . 0.75(8) ?
C14 C13 C23 O2 . . . . -125.60(6) ?
C10 C13 C23 O2 . . . . 111.82(6) ?
N2 C13 C23 N1 . . . . -116.46(6) ?
C14 C13 C23 N1 . . . . 117.19(6) ?
C10 C13 C23 N1 . . . . -5.38(7) ?
N2 C13 C23 C22 . . . . 121.68(6) ?
C14 C13 C23 C22 . . . . -4.67(7) ?
C10 C13 C23 C22 . . . . -127.25(6) ?
C19 C18 C24 C22 . . . . 1.84(11) ?
C17 C18 C24 C22 . . . . -177.97(7) ?
C19 C18 C24 C14 . . . . 179.91(7) ?
C17 C18 C24 C14 . . . . 0.10(11) ?
C21 C22 C24 C18 . . . . -1.44(11) ?
C23 C22 C24 C18 . . . . 177.23(7) ?
C21 C22 C24 C14 . . . . -179.67(7) ?
C23 C22 C24 C14 . . . . -1.01(9) ?
C15 C14 C24 C18 . . . . -1.93(11) ?
C13 C14 C24 C18 . . . . 179.51(7) ?
C15 C14 C24 C22 . . . . 176.31(7) ?
C13 C14 C24 C22 . . . . -2.25(8) ?
C13 N2 C25 C26A . . . . -109.04(9) ?
C28 N2 C25 C26A . . . . 19.26(10) ?
C13 N2 C25 C26B . . . . -150.18(12) ?
C28 N2 C25 C26B . . . . -21.88(13) ?
N2 C25 C26A C27 . . . . -34.34(11) ?
C26B C25 C26A C27 . . . . 60.38(17) ?
N2 C25 C26B C27 . . . . 32.81(17) ?
C26A C25 C26B C27 . . . . -63.23(16) ?
C25 C26B C27 C26A . . . . 60.14(14) ?
C25 C26B C27 C28 . . . . -31.32(17) ?
C25 C26A C27 C26B . . . . -64.47(16) ?
C25 C26A C27 C28 . . . . 36.01(11) ?
C13 N2 C28 C27 . . . . 136.76(7) ?
C25 N2 C28 C27 . . . . 3.12(9) ?
C13 N2 C28 C29 . . . . 14.67(8) ?
C25 N2 C28 C29 . . . . -118.97(7) ?
C26B C27 C28 N2 . . . . 18.50(14) ?
C26A C27 C28 N2 . . . . -24.23(11) ?
C26B C27 C28 C29 . . . . 134.01(13) ?
C26A C27 C28 C29 . . . . 91.28(10) ?
C9 C10 C29 C30 . . . . -76.41(8) ?
C11 C10 C29 C30 . . . . 53.29(9) ?
C13 C10 C29 C30 . . . . 164.01(7) ?
C9 C10 C29 C28 . . . . 156.84(6) ?
C11 C10 C29 C28 . . . . -73.46(8) ?
C13 C10 C29 C28 . . . . 37.26(7) ?
N2 C28 C29 C30 . . . . -159.99(6) ?
C27 C28 C29 C30 . . . . 84.47(9) ?
N2 C28 C29 C10 . . . . -32.16(7) ?
C27 C28 C29 C10 . . . . -147.69(7) ?
C10 C29 C30 C31 . . . . 117.65(10) ?
C28 C29 C30 C31 . . . . -122.23(10) ?
C10 C29 C30 C35 . . . . -62.92(11) ?
C28 C29 C30 C35 . . . . 57.20(11) ?
C35 C30 C31 C32 . . . . 0.86(18) ?
C29 C30 C31 C32 . . . . -179.69(12) ?
C30 C31 C32 C33 . . . . 2.0(2) ?
C31 C32 C33 C34 . . . . -2.7(3) ?
C32 C33 C34 C35 . . . . 0.4(2) ?
C33 C34 C35 C30 . . . . 2.5(2) ?
C31 C30 C35 C34 . . . . -3.16(16) ?
C29 C30 C35 C34 . . . . 177.41(10) ?
